data_7007539
loop_
_publ_author_name
'Carr, Michael J.'
'Londesborough, Michael G. S.'
'Hamilton Mcleod, Alexander R.'
'Kennedy, John D.'

_publ_section_title
;
 Macropolyhedral boron-containing cluster chemistry. Metallathiaboranes
 from S2B17H17: isolation and characterisation of
 [(eta6-MeC6H4isoPr)RuS2B16H16] and [(eta6-MeC6H4isoPr)RuS2B15H15].
;
_journal_issue 30
_journal_name_full 'Dalton transactions (Cambridge, England : 2003)'
_journal_page_first 3624
_journal_page_last 3626
_journal_paper_doi 10.1039/b607084c
_journal_year 2006
_chemical_formula_moiety 'C10 H30 B16 Ru S2'
_chemical_formula_sum 'C10 H30 B16 Ru S2'
_chemical_formula_weight 488.49
_chemical_name_systematic
;
?
;
_space_group_IT_number 14
_symmetry_cell_setting monoclinic
_symmetry_space_group_name_Hall '-P 2ybc'
_symmetry_space_group_name_H-M 'P 1 21/c 1'
_atom_sites_solution_hydrogens geom
_atom_sites_solution_primary direct
_atom_sites_solution_secondary difmap
_audit_creation_method SHELXL-97
_cell_angle_alpha 90.00
_cell_angle_beta 110.700(6)
_cell_angle_gamma 90.00
_cell_formula_units_Z 4
_cell_length_a 10.0903(2)
_cell_length_b 14.9157(2)
_cell_length_c 15.9450(3)
_cell_measurement_temperature 150(2)
_cell_volume 2244.86(11)
_computing_cell_refinement
;
DENZO-SMN and COLLECT (Otwinowski & Minor, 1996)
;
_computing_data_collection
;
DENZO-SMN and COLLECT (Otwinowski & Minor, 1996)
;
_computing_data_reduction
;
DENZO-SMN and COLLECT (Otwinowski & Minor, 1996)
;
_computing_molecular_graphics
;
ORTEP3 for Windows (Farrugia, 1997)
XSeed (Barbour, 2001)
;
_computing_publication_material
;
'enCIFer (CCDC, 2002)'
;
_computing_structure_refinement
;
SHELXS-97 (Sheldrick, 1986)
;
_computing_structure_solution
;
SHELXS-97 (Sheldrick, 1986)
;
_diffrn_ambient_temperature 150(2)
_diffrn_measured_fraction_theta_full 0.994
_diffrn_measured_fraction_theta_max 0.994
_diffrn_measurement_device_type 'Nonius KappaCCD'
_diffrn_measurement_method
;
Detector set at 30mm from sample with different 2theta offsets
1 degree phi exposures for chi=0 degree settings
1 degree omega exposures for chi=90 degree settings
;
_diffrn_radiation_collimation miracol
_diffrn_radiation_detector 'CCD plate'
_diffrn_radiation_monochromator graphite
_diffrn_radiation_source 'Fine-focus Sealed tube'
_diffrn_radiation_type MoK\a
_diffrn_radiation_wavelength 0.71073
_diffrn_reflns_av_R_equivalents 0.0850
_diffrn_reflns_av_sigmaI/netI 0.0501
_diffrn_reflns_limit_h_max 13
_diffrn_reflns_limit_h_min -13
_diffrn_reflns_limit_k_max 19
_diffrn_reflns_limit_k_min -19
_diffrn_reflns_limit_l_max 19
_diffrn_reflns_limit_l_min -20
_diffrn_reflns_number 22682
_diffrn_reflns_theta_full 27.47
_diffrn_reflns_theta_max 27.47
_diffrn_reflns_theta_min 3.05
_exptl_absorpt_coefficient_mu 0.881
_exptl_absorpt_correction_T_max 0.7598
_exptl_absorpt_correction_T_min 0.6525
_exptl_absorpt_correction_type multi-scan
_exptl_absorpt_process_details
;
Using multiple and symmetry-related data measurements via the program SORTAV
See R.H. Blessing, Acta Cryst (1995), A51, 33-38
;
_exptl_crystal_colour Red
_exptl_crystal_density_diffrn 1.445
_exptl_crystal_density_method 'not measured'
_exptl_crystal_description prism
_exptl_crystal_F_000 984
_exptl_crystal_size_max 0.53
_exptl_crystal_size_mid 0.33
_exptl_crystal_size_min 0.33
_refine_diff_density_max 0.663
_refine_diff_density_min -0.961
_refine_diff_density_rms 0.111
_refine_ls_extinction_method none
_refine_ls_goodness_of_fit_ref 1.045
_refine_ls_hydrogen_treatment mixed
_refine_ls_matrix_type full
_refine_ls_number_parameters 329
_refine_ls_number_reflns 5106
_refine_ls_number_restraints 0
_refine_ls_restrained_S_all 1.045
_refine_ls_R_factor_all 0.0426
_refine_ls_R_factor_gt 0.0361
_refine_ls_shift/su_max 0.000
_refine_ls_shift/su_mean 0.000
_refine_ls_structure_factor_coef Fsqd
_refine_ls_weighting_details 'w=1/[\s^2^(Fo^2^)+(0.0505P)^2^+0.9040P] where P=(Fo^2^+2Fc^2^)/3'
_refine_ls_weighting_scheme calc
_refine_ls_wR_factor_gt 0.0900
_refine_ls_wR_factor_ref 0.0941
_reflns_number_gt 4482
_reflns_number_total 5106
_reflns_threshold_expression >2sigma(I)
_cod_data_source_file b607084c.txt
_cod_data_source_block ahm27b
_cod_depositor_comments
;
The following automatic conversions were performed:
'_symmetry_cell_setting' value 'Monoclinic' changed to 'monoclinic'
according to '/home/saulius/struct/CIF-dictionaries/cif_core.dic'
dictionary named 'cif_core.dic' version 2.4.1 from 2010-06-29.

Automatic conversion script
Id: cif_fix_enum 1527 2010-12-29 10:47:43Z saulius 
;
_cod_original_cell_volume 2244.86(7)
_cod_original_sg_symbol_H-M P21/c
_cod_database_code 7007539

loop_
_symmetry_equiv_pos_as_xyz
'x, y, z'
'-x, y+1/2, -z+1/2'
'-x, -y, -z'
'x, -y-1/2, z-1/2'

loop_
_atom_site_label
_atom_site_type_symbol
_atom_site_fract_x
_atom_site_fract_y
_atom_site_fract_z
_atom_site_U_iso_or_equiv
_atom_site_adp_type
_atom_site_occupancy
_atom_site_symmetry_multiplicity
_atom_site_calc_flag
_atom_site_refinement_flags
_atom_site_disorder_assembly
_atom_site_disorder_group
Ru2 Ru 0.113525(18) -0.458343(11) -0.190006(11) 0.02188(8) Uani 1 1 d . . .
S7 S 0.00625(6) -0.31642(4) -0.19856(4) 0.02753(13) Uani 1 1 d . . .
S9' S 0.61784(6) -0.42324(5) -0.17737(4) 0.03859(17) Uani 1 1 d . . .
C20 C -0.0977(3) -0.52543(16) -0.25259(17) 0.0308(5) Uani 1 1 d . . .
H20 H -0.1865 -0.5054 -0.2515 0.037 Uiso 1 1 calc R . .
C21 C -0.0124(3) -0.58154(16) -0.18290(16) 0.0355(6) Uani 1 1 d . . .
H21 H -0.0460 -0.5997 -0.1369 0.043 Uiso 1 1 calc R . .
C22 C 0.1209(3) -0.61083(16) -0.18044(16) 0.0334(6) Uani 1 1 d . . .
C23 C 0.2150(3) -0.66826(17) -0.1051(2) 0.0471(7) Uani 1 1 d . . .
H23A H 0.1781 -0.6690 -0.0560 0.071 Uiso 1 1 calc R . .
H23B H 0.3112 -0.6436 -0.0836 0.071 Uiso 1 1 calc R . .
H23C H 0.2168 -0.7295 -0.1269 0.071 Uiso 1 1 calc R . .
C24 C 0.1677(3) -0.58101(14) -0.24976(16) 0.0311(5) Uani 1 1 d . . .
H24 H 0.2595 -0.5975 -0.2480 0.037 Uiso 1 1 calc R . .
C25 C 0.0809(3) -0.52705(14) -0.32185(16) 0.0283(5) Uani 1 1 d . . .
H25 H 0.1139 -0.5104 -0.3686 0.034 Uiso 1 1 calc R . .
C26 C -0.0537(2) -0.49811(14) -0.32449(15) 0.0271(5) Uani 1 1 d . . .
C27 C -0.1530(3) -0.44017(16) -0.39837(17) 0.0314(5) Uani 1 1 d . . .
H27 H -0.2020 -0.3983 -0.3698 0.038 Uiso 1 1 calc R . .
C28 C -0.0787(3) -0.38326(16) -0.44737(17) 0.0362(5) Uani 1 1 d . . .
H28A H -0.0069 -0.3457 -0.4041 0.054 Uiso 1 1 calc R . .
H28B H -0.1483 -0.3449 -0.4912 0.054 Uiso 1 1 calc R . .
H28C H -0.0330 -0.4224 -0.4785 0.054 Uiso 1 1 calc R . .
C29 C -0.2664(3) -0.49977(18) -0.4633(2) 0.0481(7) Uani 1 1 d . . .
H29A H -0.2211 -0.5448 -0.4889 0.072 Uiso 1 1 calc R . .
H29B H -0.3305 -0.4629 -0.5115 0.072 Uiso 1 1 calc R . .
H29C H -0.3205 -0.5298 -0.4311 0.072 Uiso 1 1 calc R . .
B1 B 0.2086(3) -0.43947(18) -0.04229(17) 0.0271(5) Uani 1 1 d . . .
B1' B 0.4727(3) -0.2482(2) -0.2421(2) 0.0341(6) Uani 1 1 d . . .
B2' B 0.3274(3) -0.26172(17) -0.20519(18) 0.0276(5) Uani 1 1 d . . .
B3 B 0.0391(3) -0.38223(18) -0.09068(18) 0.0293(5) Uani 1 1 d . . .
B3' B 0.3423(3) -0.33751(18) -0.28882(17) 0.0288(5) Uani 1 1 d . . .
B4 B 0.1826(3) -0.33132(18) 0.00012(18) 0.0296(5) Uani 1 1 d . . .
B4' B 0.5241(3) -0.3479(2) -0.2825(2) 0.0372(6) Uani 1 1 d . . .
B5 B 0.3493(3) -0.36097(17) -0.00539(17) 0.0263(5) Uani 1 1 d . . .
B5' B 0.5027(3) -0.24258(19) -0.12543(19) 0.0322(6) Uani 1 1 d . . .
B6 B 0.3362(3) -0.43549(17) -0.09694(17) 0.0238(5) Uani 1 1 d . . .
B6' B 0.3794(3) -0.31581(16) -0.10000(17) 0.0247(5) Uani 1 1 d . . .
B7' B 0.2960(3) -0.37837(16) -0.19806(16) 0.0238(5) Uani 1 1 d . . .
B8 B 0.0969(3) -0.25506(18) -0.08820(18) 0.0297(5) Uani 1 1 d . . .
B8' B 0.4274(3) -0.4363(2) -0.24618(19) 0.0320(6) Uani 1 1 d . . .
B9 B 0.2864(3) -0.25212(18) -0.03198(18) 0.0280(5) Uani 1 1 d . . .
B10' B 0.6285(3) -0.2980(2) -0.1733(2) 0.0402(7) Uani 1 1 d . . .
H1 H 0.214(3) -0.4949(19) -0.0012(18) 0.035(7) Uiso 1 1 d . . .
H1' H 0.470(3) -0.1850(19) -0.2749(19) 0.038(7) Uiso 1 1 d . . .
H2' H 0.242(3) -0.2091(18) -0.2272(18) 0.036(7) Uiso 1 1 d . . .
H3 H -0.052(3) -0.4060(18) -0.0772(17) 0.033(7) Uiso 1 1 d . . .
H3' H 0.260(3) -0.3404(17) -0.3523(18) 0.030(7) Uiso 1 1 d . . .
H4 H 0.170(3) -0.3260(18) 0.0640(18) 0.034(7) Uiso 1 1 d . . .
H4' H 0.558(3) -0.354(2) -0.339(2) 0.047(8) Uiso 1 1 d . . .
H5 H 0.438(3) -0.3681(16) 0.0555(17) 0.025(6) Uiso 1 1 d . . .
H5' H 0.536(3) -0.182(2) -0.092(2) 0.055(9) Uiso 1 1 d . . .
H6 H 0.412(3) -0.4870(17) -0.0843(16) 0.023(6) Uiso 1 1 d . . .
H8 H 0.032(3) -0.200(2) -0.081(2) 0.046(8) Uiso 1 1 d . . .
H8' H 0.399(3) -0.500(2) -0.279(2) 0.041(7) Uiso 1 1 d . . .
H9 H 0.336(3) -0.200(2) 0.010(2) 0.043(8) Uiso 1 1 d . . .
H10' H 0.736(4) -0.272(2) -0.151(2) 0.063(10) Uiso 1 1 d . . .
H56' H 0.524(3) -0.306(2) -0.072(2) 0.045(8) Uiso 1 1 d . . .
H89 H 0.209(3) -0.2213(17) -0.1000(18) 0.033(7) Uiso 1 1 d . . .

loop_
_atom_site_aniso_label
_atom_site_aniso_U_11
_atom_site_aniso_U_22
_atom_site_aniso_U_33
_atom_site_aniso_U_23
_atom_site_aniso_U_13
_atom_site_aniso_U_12
Ru2 0.02453(12) 0.02037(12) 0.02128(13) 0.00069(6) 0.00876(8) -0.00161(6)
S7 0.0270(3) 0.0268(3) 0.0290(3) -0.0001(2) 0.0102(2) 0.0029(2)
S9' 0.0297(3) 0.0524(4) 0.0365(3) 0.0050(3) 0.0151(3) 0.0127(3)
C20 0.0266(12) 0.0303(11) 0.0338(13) -0.0047(10) 0.0086(10) -0.0084(9)
C21 0.0443(15) 0.0289(13) 0.0297(13) 0.0023(10) 0.0085(11) -0.0162(11)
C22 0.0403(14) 0.0195(12) 0.0338(13) 0.0029(9) 0.0049(11) -0.0086(9)
C23 0.0561(17) 0.0253(13) 0.0458(16) 0.0102(11) 0.0006(13) -0.0065(12)
C24 0.0307(12) 0.0187(11) 0.0387(13) -0.0048(9) 0.0058(10) 0.0040(9)
C25 0.0352(13) 0.0236(10) 0.0256(12) -0.0058(8) 0.0099(10) 0.0000(9)
C26 0.0283(11) 0.0233(11) 0.0253(11) -0.0047(8) 0.0041(9) -0.0031(9)
C27 0.0306(12) 0.0266(11) 0.0322(13) -0.0022(9) 0.0051(10) 0.0037(9)
C28 0.0455(14) 0.0316(13) 0.0301(12) 0.0037(10) 0.0115(11) 0.0073(11)
C29 0.0442(15) 0.0347(15) 0.0460(16) 0.0009(12) -0.0080(12) -0.0015(12)
B1 0.0304(13) 0.0288(12) 0.0232(12) 0.0004(10) 0.0109(10) -0.0028(10)
B1' 0.0284(14) 0.0391(15) 0.0375(15) 0.0065(12) 0.0150(11) -0.0048(11)
B2' 0.0293(13) 0.0266(12) 0.0286(13) 0.0044(10) 0.0123(10) 0.0002(10)
B3 0.0296(13) 0.0326(13) 0.0304(13) -0.0017(10) 0.0165(11) -0.0016(10)
B3' 0.0300(13) 0.0349(13) 0.0241(12) 0.0041(10) 0.0127(10) 0.0000(11)
B4 0.0333(14) 0.0339(14) 0.0257(13) -0.0027(10) 0.0153(11) -0.0010(11)
B4' 0.0296(14) 0.0522(18) 0.0332(15) 0.0067(13) 0.0154(12) 0.0030(12)
B5 0.0295(13) 0.0272(12) 0.0230(12) 0.0001(9) 0.0101(10) -0.0002(10)
B5' 0.0305(13) 0.0328(14) 0.0350(15) -0.0003(11) 0.0135(11) -0.0067(11)
B6 0.0262(12) 0.0223(11) 0.0233(12) 0.0008(9) 0.0090(10) -0.0003(9)
B6' 0.0229(12) 0.0265(12) 0.0252(12) 0.0011(9) 0.0093(9) -0.0004(9)
B7' 0.0242(12) 0.0243(11) 0.0234(12) 0.0004(9) 0.0091(9) 0.0004(9)
B8 0.0293(13) 0.0297(13) 0.0324(14) -0.0032(10) 0.0138(11) 0.0011(10)
B8' 0.0346(15) 0.0348(14) 0.0317(14) 0.0018(12) 0.0182(12) 0.0049(12)
B9 0.0316(13) 0.0274(12) 0.0269(13) -0.0039(10) 0.0126(10) -0.0009(10)
B10' 0.0284(15) 0.057(2) 0.0378(16) 0.0022(14) 0.0152(12) -0.0027(13)

loop_
_atom_type_symbol
_atom_type_description
_atom_type_scat_dispersion_real
_atom_type_scat_dispersion_imag
_atom_type_scat_source
C C 0.0033 0.0016 'International Tables Vol C Tables 4.2.6.8 and 6.1.1.4'
H H 0.0000 0.0000 'International Tables Vol C Tables 4.2.6.8 and 6.1.1.4'
B B 0.0013 0.0007 'International Tables Vol C Tables 4.2.6.8 and 6.1.1.4'
Ru Ru -1.2594 0.8363 'International Tables Vol C Tables 4.2.6.8 and 6.1.1.4'
S S 0.1246 0.1234 'International Tables Vol C Tables 4.2.6.8 and 6.1.1.4'

loop_
_geom_angle_atom_site_label_1
_geom_angle_atom_site_label_2
_geom_angle_atom_site_label_3
_geom_angle
_geom_angle_site_symmetry_1
_geom_angle_site_symmetry_3
_geom_angle_publ_flag
C24 Ru2 B1 118.66(9) . . ?
C24 Ru2 B7' 94.74(9) . . ?
B1 Ru2 B7' 86.43(9) . . ?
C24 Ru2 B6 93.92(9) . . ?
B1 Ru2 B6 47.38(9) . . ?
B7' Ru2 B6 45.78(9) . . ?
C24 Ru2 C20 77.32(9) . . ?
B1 Ru2 C20 120.89(10) . . ?
B7' Ru2 C20 152.19(9) . . ?
B6 Ru2 C20 159.35(9) . . ?
C24 Ru2 C25 37.07(8) . . ?
B1 Ru2 C25 155.56(9) . . ?
B7' Ru2 C25 92.33(9) . . ?
B6 Ru2 C25 117.94(9) . . ?
C20 Ru2 C25 65.18(9) . . ?
C24 Ru2 C21 65.10(10) . . ?
B1 Ru2 C21 95.13(9) . . ?
B7' Ru2 C21 157.82(10) . . ?
B6 Ru2 C21 122.76(9) . . ?
C20 Ru2 C21 36.60(9) . . ?
C25 Ru2 C21 77.17(9) . . ?
C24 Ru2 C22 36.72(9) . . ?
B1 Ru2 C22 93.66(9) . . ?
B7' Ru2 C22 121.88(9) . . ?
B6 Ru2 C22 96.09(9) . . ?
C20 Ru2 C22 65.69(9) . . ?
C25 Ru2 C22 66.39(9) . . ?
C21 Ru2 C22 35.97(9) . . ?
C24 Ru2 B3 154.19(10) . . ?
B1 Ru2 B3 47.65(10) . . ?
B7' Ru2 B3 104.74(9) . . ?
B6 Ru2 B3 87.93(9) . . ?
C20 Ru2 B3 92.10(10) . . ?
C25 Ru2 B3 153.88(9) . . ?
C21 Ru2 B3 92.35(10) . . ?
C22 Ru2 B3 117.47(9) . . ?
C24 Ru2 C26 66.16(8) . . ?
B1 Ru2 C26 157.47(9) . . ?
B7' Ru2 C26 115.72(9) . . ?
B6 Ru2 C26 153.56(9) . . ?
C20 Ru2 C26 36.69(9) . . ?
C25 Ru2 C26 36.19(9) . . ?
C21 Ru2 C26 66.10(8) . . ?
C22 Ru2 C26 78.46(8) . . ?
B3 Ru2 C26 117.69(9) . . ?
C24 Ru2 S7 153.21(6) . . ?
B1 Ru2 S7 87.99(7) . . ?
B7' Ru2 S7 83.58(6) . . ?
B6 Ru2 S7 103.55(7) . . ?
C20 Ru2 S7 91.73(7) . . ?
C25 Ru2 S7 116.16(6) . . ?
C21 Ru2 S7 118.56(7) . . ?
C22 Ru2 S7 154.53(6) . . ?
B3 Ru2 S7 48.44(7) . . ?
C26 Ru2 S7 90.41(6) . . ?
B3 S7 B8 62.64(12) . . ?
B3 S7 Ru2 63.62(8) . . ?
B8 S7 Ru2 108.46(9) . . ?
B8' S9' B10' 99.20(13) . . ?
B8' S9' B4' 57.94(13) . . ?
B10' S9' B4' 57.44(14) . . ?
C21 C20 C26 121.6(2) . . ?
C21 C20 Ru2 72.29(13) . . ?
C26 C20 Ru2 73.38(13) . . ?
C21 C20 H20 119.2 . . ?
C26 C20 H20 119.2 . . ?
Ru2 C20 H20 127.2 . . ?
C22 C21 C20 121.2(2) . . ?
C22 C21 Ru2 72.78(14) . . ?
C20 C21 Ru2 71.11(13) . . ?
C22 C21 H21 119.4 . . ?
C20 C21 H21 119.4 . . ?
Ru2 C21 H21 129.2 . . ?
C21 C22 C24 117.4(2) . . ?
C21 C22 C23 121.8(2) . . ?
C24 C22 C23 120.7(2) . . ?
C21 C22 Ru2 71.25(14) . . ?
C24 C22 Ru2 69.32(13) . . ?
C23 C22 Ru2 128.12(17) . . ?
C22 C23 H23A 109.5 . . ?
C22 C23 H23B 109.5 . . ?
H23A C23 H23B 109.5 . . ?
C22 C23 H23C 109.5 . . ?
H23A C23 H23C 109.5 . . ?
H23B C23 H23C 109.5 . . ?
C22 C24 C25 121.9(2) . . ?
C22 C24 Ru2 73.96(14) . . ?
C25 C24 Ru2 72.89(12) . . ?
C22 C24 H24 119.1 . . ?
C25 C24 H24 119.1 . . ?
Ru2 C24 H24 126.0 . . ?
C26 C25 C24 120.5(2) . . ?
C26 C25 Ru2 73.19(13) . . ?
C24 C25 Ru2 70.04(13) . . ?
C26 C25 H25 119.7 . . ?
C24 C25 H25 119.7 . . ?
Ru2 C25 H25 129.5 . . ?
C25 C26 C20 117.2(2) . . ?
C25 C26 C27 124.2(2) . . ?
C20 C26 C27 118.6(2) . . ?
C25 C26 Ru2 70.62(13) . . ?
C20 C26 Ru2 69.94(13) . . ?
C27 C26 Ru2 130.19(15) . . ?
C26 C27 C28 114.0(2) . . ?
C26 C27 C29 109.0(2) . . ?
C28 C27 C29 111.4(2) . . ?
C26 C27 H27 107.4 . . ?
C28 C27 H27 107.4 . . ?
C29 C27 H27 107.4 . . ?
C27 C28 H28A 109.5 . . ?
C27 C28 H28B 109.5 . . ?
H28A C28 H28B 109.5 . . ?
C27 C28 H28C 109.5 . . ?
H28A C28 H28C 109.5 . . ?
H28B C28 H28C 109.5 . . ?
C27 C29 H29A 109.5 . . ?
C27 C29 H29B 109.5 . . ?
H29A C29 H29B 109.5 . . ?
C27 C29 H29C 109.5 . . ?
H29A C29 H29C 109.5 . . ?
H29B C29 H29C 109.5 . . ?
B5 B1 B6 60.69(14) . . ?
B5 B1 B4 59.38(15) . . ?
B6 B1 B4 112.16(18) . . ?
B5 B1 B3 110.69(19) . . ?
B6 B1 B3 120.46(18) . . ?
B4 B1 B3 60.03(15) . . ?
B5 B1 Ru2 115.45(15) . . ?
B6 B1 Ru2 66.71(12) . . ?
B4 B1 Ru2 116.41(16) . . ?
B3 B1 Ru2 67.79(12) . . ?
B5 B1 H1 117.1(15) . . ?
B6 B1 H1 116.3(15) . . ?
B4 B1 H1 117.1(15) . . ?
B3 B1 H1 118.1(15) . . ?
Ru2 B1 H1 118.1(15) . . ?
B10' B1' B4' 63.45(18) . . ?
B10' B1' B2' 114.3(2) . . ?
B4' B1' B2' 114.1(2) . . ?
B10' B1' B5' 64.98(17) . . ?
B4' B1' B5' 117.2(2) . . ?
B2' B1' B5' 60.89(15) . . ?
B10' B1' B3' 107.7(2) . . ?
B4' B1' B3' 60.16(16) . . ?
B2' B1' B3' 59.59(14) . . ?
B5' B1' B3' 106.94(18) . . ?
B10' B1' H1' 123.3(15) . . ?
B4' B1' H1' 121.4(15) . . ?
B2' B1' H1' 112.2(15) . . ?
B5' B1' H1' 115.8(15) . . ?
B3' B1' H1' 123.1(15) . . ?
B6' B2' B1' 111.34(19) . . ?
B6' B2' B7' 59.50(13) . . ?
B1' B2' B7' 108.62(18) . . ?
B6' B2' B3' 110.07(18) . . ?
B1' B2' B3' 61.92(16) . . ?
B7' B2' B3' 59.67(14) . . ?
B6' B2' B5' 60.86(15) . . ?
B1' B2' B5' 59.65(16) . . ?
B7' B2' B5' 105.23(18) . . ?
B3' B2' B5' 107.78(19) . . ?
B6' B2' H2' 123.6(14) . . ?
B1' B2' H2' 116.5(14) . . ?
B7' B2' H2' 124.7(14) . . ?
B3' B2' H2' 117.6(14) . . ?
B5' B2' H2' 124.2(14) . . ?
B4 B3 B1 59.52(14) . . ?
B4 B3 S7 109.88(16) . . ?
B1 B3 S7 117.49(16) . . ?
B4 B3 B8 55.70(14) . . ?
B1 B3 B8 102.38(17) . . ?
S7 B3 B8 58.70(11) . . ?
B4 B3 Ru2 113.38(15) . . ?
B1 B3 Ru2 64.56(11) . . ?
S7 B3 Ru2 67.93(8) . . ?
B8 B3 Ru2 108.86(14) . . ?
B4 B3 H3 118.4(14) . . ?
B1 B3 H3 120.1(14) . . ?
S7 B3 H3 117.5(14) . . ?
B8 B3 H3 125.3(14) . . ?
Ru2 B3 H3 119.3(14) . . ?
B8' B3' B7' 67.83(15) . . ?
B8' B3' B2' 114.02(19) . . ?
B7' B3' B2' 59.74(14) . . ?
B8' B3' B4' 63.24(17) . . ?
B7' B3' B4' 118.58(19) . . ?
B2' B3' B4' 111.2(2) . . ?
B8' B3' B1' 106.0(2) . . ?
B7' B3' B1' 105.97(18) . . ?
B2' B3' B1' 58.49(15) . . ?
B4' B3' B1' 58.12(17) . . ?
B8' B3' H3' 117.1(14) . . ?
B7' B3' H3' 115.1(14) . . ?
B2' B3' H3' 119.7(14) . . ?
B4' B3' H3' 118.9(14) . . ?
B1' B3' H3' 128.6(14) . . ?
B9 B4 B5 58.85(14) . . ?
B9 B4 B8 61.04(15) . . ?
B5 B4 B8 108.92(18) . . ?
B9 B4 B1 108.00(18) . . ?
B5 B4 B1 59.45(14) . . ?
B8 B4 B1 111.68(18) . . ?
B9 B4 B3 115.83(19) . . ?
B5 B4 B3 111.11(18) . . ?
B8 B4 B3 66.94(16) . . ?
B1 B4 B3 60.46(15) . . ?
B9 B4 H4 120.5(14) . . ?
B5 B4 H4 120.1(14) . . ?
B8 B4 H4 121.0(14) . . ?
B1 B4 H4 120.2(14) . . ?
B3 B4 H4 117.2(14) . . ?
B1' B4' B3' 61.72(16) . . ?
B1' B4' B10' 57.33(17) . . ?
B3' B4' B10' 104.3(2) . . ?
B1' B4' B8' 103.28(19) . . ?
B3' B4' B8' 56.04(15) . . ?
B10' B4' B8' 100.4(2) . . ?
B1' B4' S9' 106.58(18) . . ?
B3' B4' S9' 105.66(17) . . ?
B10' B4' S9' 58.81(14) . . ?
B8' B4' S9' 58.18(13) . . ?
B1' B4' H4' 126.4(16) . . ?
B3' B4' H4' 125.4(16) . . ?
B10' B4' H4' 125.4(16) . . ?
B8' B4' H4' 124.4(16) . . ?
S9' B4' H4' 118.0(16) . . ?
B9 B5 B4 60.53(15) . . ?
B9 B5 B1 110.76(19) . . ?
B4 B5 B1 61.16(15) . . ?
B9 B5 B6' 66.17(15) . . ?
B4 B5 B6' 113.48(18) . . ?
B1 B5 B6' 109.05(17) . . ?
B9 B5 B6 117.53(18) . . ?
B4 B5 B6 113.27(18) . . ?
B1 B5 B6 60.21(14) . . ?
B6' B5 B6 62.02(14) . . ?
B9 B5 H5 115.6(13) . . ?
B4 B5 H5 119.1(13) . . ?
B1 B5 H5 123.5(13) . . ?
B6' B5 H5 118.0(13) . . ?
B6 B5 H5 118.1(13) . . ?
B1' B5' B2' 59.46(15) . . ?
B1' B5' B6' 109.30(19) . . ?
B2' B5' B6' 58.63(14) . . ?
B1' B5' B10' 56.40(16) . . ?
B2' B5' B10' 106.17(19) . . ?
B6' B5' B10' 116.2(2) . . ?
B1' B5' H5' 118.8(18) . . ?
B2' B5' H5' 123.7(17) . . ?
B6' B5' H5' 122.0(18) . . ?
B10' B5' H5' 116.6(18) . . ?
B1' B5' H56' 127.1(14) . . ?
B2' B5' H56' 104.7(14) . . ?
B6' B5' H56' 49.6(14) . . ?
B10' B5' H56' 87.7(14) . . ?
H5' B5' H56' 112(2) . . ?
B7' B6 B1 119.60(18) . . ?
B7' B6 B5 112.01(18) . . ?
B1 B6 B5 59.10(14) . . ?
B7' B6 B6' 58.73(13) . . ?
B1 B6 B6' 105.20(17) . . ?
B5 B6 B6' 58.23(13) . . ?
B7' B6 Ru2 67.01(11) . . ?
B1 B6 Ru2 65.91(12) . . ?
B5 B6 Ru2 113.58(15) . . ?
B6' B6 Ru2 108.75(14) . . ?
B7' B6 H6 116.8(13) . . ?
B1 B6 H6 118.8(14) . . ?
B5 B6 H6 117.1(13) . . ?
B6' B6 H6 123.4(14) . . ?
Ru2 B6 H6 120.5(13) . . ?
B7' B6' B2' 60.64(14) . . ?
B7' B6' B5 112.50(17) . . ?
B2' B6' B5 154.00(19) . . ?
B7' B6' B5' 105.82(18) . . ?
B2' B6' B5' 60.50(15) . . ?
B5 B6' B5' 139.39(19) . . ?
B7' B6' B6 57.73(13) . . ?
B2' B6' B6 118.31(18) . . ?
B5 B6' B6 59.75(14) . . ?
B5' B6' B6 141.27(19) . . ?
B7' B6' B9 126.11(18) . . ?
B2' B6' B9 105.67(17) . . ?
B5 B6' B9 56.09(14) . . ?
B5' B6' B9 109.94(17) . . ?
B6 B6' B9 107.29(17) . . ?
B7' B6' H56' 117.4(13) . . ?
B2' B6' H56' 100.6(13) . . ?
B5 B6' H56' 104.3(13) . . ?
B5' B6' H56' 43.3(13) . . ?
B6 B6' H56' 109.0(12) . . ?
B9 B6' H56' 116.3(13) . . ?
B6 B7' B6' 63.54(14) . . ?
B6 B7' B3' 151.60(19) . . ?
B6' B7' B3' 111.15(18) . . ?
B6 B7' B2' 123.33(18) . . ?
B6' B7' B2' 59.86(14) . . ?
B3' B7' B2' 60.59(15) . . ?
B6 B7' B8' 100.32(17) . . ?
B6' B7' B8' 113.96(18) . . ?
B3' B7' B8' 54.66(14) . . ?
B2' B7' B8' 104.28(17) . . ?
B6 B7' Ru2 67.21(11) . . ?
B6' B7' Ru2 112.16(14) . . ?
B3' B7' Ru2 133.50(16) . . ?
B2' B7' Ru2 133.97(15) . . ?
B8' B7' Ru2 118.29(14) . . ?
B4 B8 B9 59.25(15) . . ?
B4 B8 S7 111.36(16) . . ?
B9 B8 S7 123.34(16) . . ?
B4 B8 B3 57.36(14) . . ?
B9 B8 B3 106.65(17) . . ?
S7 B8 B3 58.66(11) . . ?
B4 B8 H8 122.9(16) . . ?
B9 B8 H8 120.1(16) . . ?
S7 B8 H8 110.7(16) . . ?
B3 B8 H8 123.0(16) . . ?
B4 B8 H89 99.1(12) . . ?
B9 B8 H89 41.0(12) . . ?
S7 B8 H89 102.1(12) . . ?
B3 B8 H89 128.9(11) . . ?
H8 B8 H89 108(2) . . ?
B3' B8' B4' 60.72(16) . . ?
B3' B8' S9' 114.33(19) . . ?
B4' B8' S9' 63.88(14) . . ?
B3' B8' B7' 57.51(14) . . ?
B4' B8' B7' 108.32(19) . . ?
S9' B8' B7' 115.24(17) . . ?
B3' B8' H8' 123.6(16) . . ?
B4' B8' H8' 123.4(16) . . ?
S9' B8' H8' 114.9(15) . . ?
B7' B8' H8' 119.2(15) . . ?
B5 B9 B4 60.62(15) . . ?
B5 B9 B8 109.28(18) . . ?
B4 B9 B8 59.71(15) . . ?
B5 B9 B6' 57.75(14) . . ?
B4 B9 B6' 106.91(17) . . ?
B8 B9 B6' 110.59(17) . . ?
B5 B9 H9 119.8(16) . . ?
B4 B9 H9 121.0(16) . . ?
B8 B9 H9 121.5(16) . . ?
B6' B9 H9 121.4(16) . . ?
B5 B9 H89 130.7(13) . . ?
B4 B9 H89 104.9(13) . . ?
B8 B9 H89 46.5(13) . . ?
B6' B9 H89 88.4(13) . . ?
H9 B9 H89 108(2) . . ?
B1' B10' B4' 59.22(18) . . ?
B1' B10' S9' 112.2(2) . . ?
B4' B10' S9' 63.75(15) . . ?
B1' B10' B5' 58.61(17) . . ?
B4' B10' B5' 108.52(19) . . ?
S9' B10' B5' 114.41(18) . . ?
B1' B10' H10' 128.9(19) . . ?
B4' B10' H10' 128.4(18) . . ?
S9' B10' H10' 114.1(18) . . ?
B5' B10' H10' 116.6(19) . . ?

loop_
_geom_bond_atom_site_label_1
_geom_bond_atom_site_label_2
_geom_bond_distance
_geom_bond_site_symmetry_2
_geom_bond_publ_flag
Ru2 C24 2.219(2) . ?
Ru2 B1 2.225(3) . ?
Ru2 B7' 2.235(2) . ?
Ru2 B6 2.238(3) . ?
Ru2 C20 2.244(2) . ?
Ru2 C25 2.256(2) . ?
Ru2 C21 2.259(2) . ?
Ru2 C22 2.279(2) . ?
Ru2 B3 2.281(3) . ?
Ru2 C26 2.289(2) . ?
Ru2 S7 2.3595(6) . ?
S7 B3 1.905(3) . ?
S7 B8 1.906(3) . ?
S9' B8' 1.856(3) . ?
S9' B10' 1.871(4) . ?
S9' B4' 1.961(3) . ?
C20 C21 1.414(3) . ?
C20 C26 1.427(3) . ?
C20 H20 0.9500 . ?
C21 C22 1.402(4) . ?
C21 H21 0.9500 . ?
C22 C24 1.418(4) . ?
C22 C23 1.507(3) . ?
C23 H23A 0.9800 . ?
C23 H23B 0.9800 . ?
C23 H23C 0.9800 . ?
C24 C25 1.423(3) . ?
C24 H24 0.9500 . ?
C25 C26 1.412(3) . ?
C25 H25 0.9500 . ?
C26 C27 1.518(3) . ?
C27 C28 1.519(4) . ?
C27 C29 1.528(3) . ?
C27 H27 1.0000 . ?
C28 H28A 0.9800 . ?
C28 H28B 0.9800 . ?
C28 H28C 0.9800 . ?
C29 H29A 0.9800 . ?
C29 H29B 0.9800 . ?
C29 H29C 0.9800 . ?
B1 B5 1.773(4) . ?
B1 B6 1.793(4) . ?
B1 B4 1.804(4) . ?
B1 B3 1.821(4) . ?
B1 H1 1.04(3) . ?
B1' B10' 1.734(4) . ?
B1' B4' 1.770(5) . ?
B1' B2' 1.774(4) . ?
B1' B5' 1.777(4) . ?
B1' B3' 1.836(4) . ?
B1' H1' 1.07(3) . ?
B2' B6' 1.765(4) . ?
B2' B7' 1.779(3) . ?
B2' B3' 1.795(4) . ?
B2' B5' 1.800(4) . ?
B2' H2' 1.13(3) . ?
B3 B4 1.813(4) . ?
B3 B8 1.981(4) . ?
B3 H3 1.07(3) . ?
B3' B8' 1.720(4) . ?
B3' B7' 1.778(3) . ?
B3' B4' 1.808(4) . ?
B3' H3' 1.06(3) . ?
B4 B9 1.770(4) . ?
B4 B5 1.772(4) . ?
B4 B8 1.779(4) . ?
B4 H4 1.08(3) . ?
B4' B10' 1.843(5) . ?
B4' B8' 1.851(4) . ?
B4' H4' 1.08(3) . ?
B5 B9 1.740(4) . ?
B5 B6' 1.773(3) . ?
B5 B6 1.802(4) . ?
B5 H5 1.07(2) . ?
B5' B6' 1.806(4) . ?
B5' B10' 1.887(4) . ?
B5' H5' 1.05(3) . ?
B5' H56' 1.24(3) . ?
B6 B7' 1.740(3) . ?
B6 B6' 1.842(3) . ?
B6 H6 1.05(3) . ?
B6' B7' 1.759(3) . ?
B6' B9 1.918(4) . ?
B6' H56' 1.38(3) . ?
B7' B8' 1.952(4) . ?
B8 B9 1.802(4) . ?
B8 H8 1.08(3) . ?
B8 H89 1.31(3) . ?
B8' H8' 1.08(3) . ?
B9 H9 1.04(3) . ?
B9 H89 1.18(3) . ?
B10' H10' 1.09(4) . ?
